data_7150165
loop_
_publ_author_name
'Spivey, Alan C.'
'Colley, Jacqueline'
'Sprigens, Lindsey'
'Hancock, Susan M.'
'Cameron, D. Stuart'
'Chigboh, Kordi I.'
'Veitch, Gemma'
'Frampton, Christopher S.'
'Adams, Harry'

_publ_section_title
;
 The synthesis of water soluble decalin-based thiols and
 S-nitrosothiols--model systems for studying the reactions of nitric
 oxide with protein thiols.
;
_journal_issue 10
_journal_name_full 'Organic &amp; biomolecular chemistry'
_journal_page_first 1942
_journal_page_last 1952
_journal_paper_doi 10.1039/b503758a
_journal_volume 3
_journal_year 2005
_chemical_formula_sum 'C12 H18 N O4 S'
_chemical_formula_weight 272.33
_chemical_name_systematic
;
?
;
_space_group_IT_number 4
_symmetry_cell_setting monoclinic
_symmetry_space_group_name_Hall 'P 2yb'
_symmetry_space_group_name_H-M 'P 1 21 1'
_atom_sites_solution_hydrogens geom
_atom_sites_solution_primary direct
_atom_sites_solution_secondary difmap
_audit_creation_method SHELXL-97
_cell_angle_alpha 90.00
_cell_angle_beta 96.444(14)
_cell_angle_gamma 90.00
_cell_formula_units_Z 4
_cell_length_a 10.927(8)
_cell_length_b 8.372(6)
_cell_length_c 14.620(10)
_cell_measurement_reflns_used 955
_cell_measurement_temperature 150(2)
_cell_measurement_theta_max 55.759
_cell_measurement_theta_min 5.616
_cell_volume 1329.0(16)
_computing_cell_refinement 'Bruker SMART'
_computing_data_collection 'Bruker SMART'
_computing_data_reduction 'Bruker SHELXTL'
_computing_molecular_graphics 'Bruker SHELXTL'
_computing_publication_material 'Bruker SHELXTL'
_computing_structure_refinement 'SHELXL-97 (Sheldrick, 1997)'
_computing_structure_solution 'SHELXS-97 (Sheldrick, 1990)'
_diffrn_ambient_temperature 150(2)
_diffrn_detector_area_resol_mean 100
_diffrn_measured_fraction_theta_full 0.994
_diffrn_measured_fraction_theta_max 0.994
_diffrn_measurement_device_type 'CCD area detector'
_diffrn_measurement_method 'phi and omega scans'
_diffrn_radiation_monochromator graphite
_diffrn_radiation_source 'fine-focus sealed tube'
_diffrn_radiation_type MoK\a
_diffrn_radiation_wavelength 0.71073
_diffrn_reflns_av_R_equivalents 0.1197
_diffrn_reflns_av_sigmaI/netI 0.0820
_diffrn_reflns_limit_h_max 13
_diffrn_reflns_limit_h_min -13
_diffrn_reflns_limit_k_max 8
_diffrn_reflns_limit_k_min -10
_diffrn_reflns_limit_l_max 18
_diffrn_reflns_limit_l_min -12
_diffrn_reflns_number 7349
_diffrn_reflns_theta_full 26.00
_diffrn_reflns_theta_max 26.00
_diffrn_reflns_theta_min 1.88
_diffrn_standards_decay_% 0
_diffrn_standards_interval_count 0
_diffrn_standards_interval_time 0
_diffrn_standards_number 0
_exptl_absorpt_coefficient_mu 0.250
_exptl_absorpt_correction_T_max 0.9925
_exptl_absorpt_correction_T_min 0.9001
_exptl_absorpt_correction_type multi-scan
_exptl_absorpt_process_details Sadabs
_exptl_crystal_colour Green
_exptl_crystal_density_diffrn 1.361
_exptl_crystal_density_meas 150k
_exptl_crystal_density_method 'not measured'
_exptl_crystal_description PLATE
_exptl_crystal_F_000 580
_exptl_crystal_size_max 0.43
_exptl_crystal_size_mid 0.21
_exptl_crystal_size_min 0.03
_refine_diff_density_max 1.436
_refine_diff_density_min -1.036
_refine_diff_density_rms 0.120
_refine_ls_abs_structure_details 'Flack H D (1983), Acta Cryst. A39, 876-881'
_refine_ls_abs_structure_Flack 0.0(2)
_refine_ls_extinction_method none
_refine_ls_goodness_of_fit_ref 0.930
_refine_ls_hydrogen_treatment mixed
_refine_ls_matrix_type full
_refine_ls_number_parameters 345
_refine_ls_number_reflns 2792
_refine_ls_number_restraints 35
_refine_ls_restrained_S_all 0.927
_refine_ls_R_factor_all 0.0938
_refine_ls_R_factor_gt 0.0842
_refine_ls_shift/su_max 0.004
_refine_ls_shift/su_mean 0.000
_refine_ls_structure_factor_coef Fsqd
_refine_ls_weighting_details 'calc w=1/[\s^2^(Fo^2^)+(0.1858P)^2^+2.2503P] where P=(Fo^2^+2Fc^2^)/3'
_refine_ls_weighting_scheme calc
_refine_ls_wR_factor_gt 0.2226
_refine_ls_wR_factor_ref 0.2352
_reflns_number_gt 2394
_reflns_number_total 2792
_reflns_threshold_expression >2sigma(I)
_cod_data_source_file b503758a.txt
_cod_data_source_block oas21m
_cod_depositor_comments
;
The following automatic conversions were performed:
'_symmetry_cell_setting' value 'Monoclinic' changed to 'monoclinic'
according to '/home/saulius/struct/CIF-dictionaries/cif_core.dic'
dictionary named 'cif_core.dic' version 2.4.1 from
2010-06-29.

'_exptl_absorpt_correction_type' value 'Multi-scan' changed
to 'multi-scan' according to
'/home/saulius/struct/CIF-dictionaries/cif_core.dic' dictionary named
'cif_core.dic' version 2.4.1 from 2010-06-29.

Automatic conversion script
Id: cif_fix_enum 1527 2010-12-29 10:47:43Z saulius 
;
_cod_original_cell_volume 1329.1(16)
_cod_original_sg_symbol_H-M P2(1)
_cod_database_code 7150165

loop_
_symmetry_equiv_pos_as_xyz
'x, y, z'
'-x, y+1/2, -z'

loop_
_atom_site_label
_atom_site_type_symbol
_atom_site_fract_x
_atom_site_fract_y
_atom_site_fract_z
_atom_site_U_iso_or_equiv
_atom_site_adp_type
_atom_site_occupancy
_atom_site_symmetry_multiplicity
_atom_site_calc_flag
_atom_site_refinement_flags
_atom_site_disorder_assembly
_atom_site_disorder_group
S1 S 0.92097(15) -0.0576(3) 0.36606(13) 0.0290(5) Uani 1 1 d . . .
O1 O 0.8579(4) 0.3107(7) 0.1927(3) 0.0231(10) Uani 1 1 d . . .
O2 O 0.7210(4) 0.4908(7) 0.0661(3) 0.0264(11) Uani 1 1 d . . .
O3 O 0.8911(4) 0.6113(7) 0.0277(3) 0.0265(11) Uani 1 1 d . . .
O4 O 0.8200(8) -0.2635(10) 0.4590(5) 0.068(2) Uani 1 1 d . . .
N1 N 0.7893(10) -0.1451(10) 0.4112(5) 0.059(3) Uani 1 1 d . . .
C1 C 0.7783(6) 0.2179(10) 0.3610(5) 0.0276(15) Uani 1 1 d . . .
H1B H 0.7237 0.1559 0.3974 0.033 Uiso 1 1 calc R . .
H1C H 0.7267 0.2966 0.3237 0.033 Uiso 1 1 calc R . .
C2 C 0.8732(7) 0.3079(10) 0.4273(5) 0.0320(17) Uani 1 1 d . . .
H2A H 0.8300 0.3869 0.4625 0.038 Uiso 1 1 calc R . .
H2B H 0.9157 0.2313 0.4716 0.038 Uiso 1 1 calc R . .
C3 C 0.9687(7) 0.3943(10) 0.3762(5) 0.0326(16) Uani 1 1 d . . .
H3A H 0.9282 0.4808 0.3378 0.039 Uiso 1 1 calc R . .
H3B H 1.0323 0.4431 0.4212 0.039 Uiso 1 1 calc R . .
C4A C 0.9334(5) 0.1936(9) 0.2470(4) 0.0202(13) Uani 1 1 d . . .
C4 C 1.0286(6) 0.2788(9) 0.3161(5) 0.0242(14) Uani 1 1 d . . .
H4A H 1.0752 0.1981 0.3554 0.029 Uiso 1 1 calc R . .
H4B H 1.0878 0.3372 0.2819 0.029 Uiso 1 1 calc R . .
C5 C 0.9923(6) 0.0795(9) 0.1822(5) 0.0250(15) Uani 1 1 d . . .
H5A H 1.0378 -0.0052 0.2191 0.030 Uiso 1 1 calc R . .
H5B H 1.0523 0.1395 0.1495 0.030 Uiso 1 1 calc R . .
C6 C 0.8965(7) 0.0023(11) 0.1116(5) 0.0306(16) Uani 1 1 d . . .
H6A H 0.8592 0.0856 0.0692 0.037 Uiso 1 1 calc R . .
H6B H 0.9379 -0.0761 0.0748 0.037 Uiso 1 1 calc R . .
C7 C 0.7954(7) -0.0816(10) 0.1567(5) 0.0337(18) Uani 1 1 d . . .
H7A H 0.8299 -0.1778 0.1895 0.040 Uiso 1 1 calc R . .
H7B H 0.7302 -0.1168 0.1084 0.040 Uiso 1 1 calc R . .
C8 C 0.7386(6) 0.0271(9) 0.2248(5) 0.0255(15) Uani 1 1 d . . .
H8A H 0.6807 -0.0361 0.2576 0.031 Uiso 1 1 calc R . .
H8B H 0.6910 0.1125 0.1902 0.031 Uiso 1 1 calc R . .
C8A C 0.8360(6) 0.1043(9) 0.2962(5) 0.0220(14) Uani 1 1 d . . .
C9 C 0.9216(6) 0.4197(10) 0.1433(5) 0.0294(17) Uani 1 1 d . . .
H9A H 0.9823 0.3620 0.1101 0.035 Uiso 1 1 calc R . .
H9B H 0.9670 0.4958 0.1864 0.035 Uiso 1 1 calc R . .
C10 C 0.8332(6) 0.5101(9) 0.0752(4) 0.0210(13) Uani 1 1 d . . .
S1A S 0.58746(16) 0.3967(3) 0.69264(15) 0.0348(5) Uani 1 1 d D . .
O1A O 0.6147(4) -0.0569(7) 0.7725(3) 0.0230(10) Uani 1 1 d . A .
O2A O 0.7405(5) -0.2372(7) 0.9032(4) 0.0325(12) Uani 1 1 d . . .
O3A O 0.5706(5) -0.3745(7) 0.9275(4) 0.0322(12) Uani 1 1 d . . .
O4A O 0.6775(8) 0.6426(8) 0.6308(6) 0.0359(19) Uani 0.673(11) 1 d PDU A 1
O4A' O 0.7846(13) 0.4549(19) 0.6223(10) 0.027(2) Uani 0.327(11) 1 d PDU A 2
N1A N 0.7067(11) 0.4927(12) 0.6463(12) 0.0326(19) Uani 0.673(11) 1 d PDU A 1
N1A' N 0.689(2) 0.5281(19) 0.650(3) 0.032(2) Uani 0.327(11) 1 d PDU A 2
C1A C 0.6701(7) 0.1162(11) 0.6179(5) 0.0300(16) Uani 1 1 d . . .
H1AA H 0.7092 0.0101 0.6286 0.036 Uiso 1 1 calc R A .
H1AB H 0.7263 0.1832 0.5857 0.036 Uiso 1 1 calc R . .
C2A C 0.5479(7) 0.0951(11) 0.5548(5) 0.0317(17) Uani 1 1 d . A .
H2AA H 0.5152 0.2014 0.5350 0.038 Uiso 1 1 calc R . .
H2AB H 0.5637 0.0349 0.4990 0.038 Uiso 1 1 calc R . .
C3A C 0.4525(6) 0.0063(11) 0.6040(5) 0.0300(16) Uani 1 1 d . . .
H3AA H 0.4792 -0.1058 0.6147 0.036 Uiso 1 1 calc R A .
H3AB H 0.3728 0.0054 0.5644 0.036 Uiso 1 1 calc R . .
C4A' C 0.4350(6) 0.0851(9) 0.6969(5) 0.0265(15) Uani 1 1 d . A .
H4AA H 0.3993 0.1930 0.6857 0.032 Uiso 1 1 calc R . .
H4AB H 0.3764 0.0209 0.7286 0.032 Uiso 1 1 calc R . .
C4AA C 0.5577(6) 0.0988(8) 0.7591(5) 0.0206(14) Uani 1 1 d . . .
C5A C 0.5438(6) 0.1745(10) 0.8528(5) 0.0249(15) Uani 1 1 d . A .
H5AA H 0.4836 0.1116 0.8837 0.030 Uiso 1 1 calc R . .
H5AB H 0.5106 0.2839 0.8431 0.030 Uiso 1 1 calc R . .
C6A C 0.6659(7) 0.1822(11) 0.9158(5) 0.0309(17) Uani 1 1 d . . .
H6AA H 0.6527 0.2385 0.9734 0.037 Uiso 1 1 calc R A .
H6AB H 0.6942 0.0725 0.9320 0.037 Uiso 1 1 calc R . .
C7A C 0.7649(7) 0.2691(10) 0.8691(5) 0.0305(16) Uani 1 1 d . A .
H7AA H 0.7433 0.3838 0.8629 0.037 Uiso 1 1 calc R . .
H7AB H 0.8446 0.2606 0.9082 0.037 Uiso 1 1 calc R . .
C8AA C 0.6554(6) 0.1916(9) 0.7102(5) 0.0225(14) Uani 1 1 d . A .
C8A' C 0.7784(6) 0.2004(10) 0.7741(5) 0.0286(16) Uani 1 1 d . . .
H8AA H 0.8137 0.0917 0.7816 0.034 Uiso 1 1 calc R A .
H8AB H 0.8373 0.2672 0.7442 0.034 Uiso 1 1 calc R . .
C9A C 0.5471(7) -0.1751(9) 0.8138(5) 0.0255(15) Uani 1 1 d . . .
H9AA H 0.5110 -0.2510 0.7663 0.031 Uiso 1 1 calc R A .
H9AB H 0.4789 -0.1245 0.8425 0.031 Uiso 1 1 calc R . .
C10A C 0.6300(6) -0.2632(9) 0.8857(5) 0.0230(14) Uani 1 1 d . A .

loop_
_atom_site_aniso_label
_atom_site_aniso_U_11
_atom_site_aniso_U_22
_atom_site_aniso_U_33
_atom_site_aniso_U_23
_atom_site_aniso_U_13
_atom_site_aniso_U_12
S1 0.0216(8) 0.0260(8) 0.0375(9) 0.0113(8) -0.0050(7) 0.0038(7)
O1 0.013(2) 0.022(2) 0.032(2) 0.013(2) -0.0055(18) 0.0004(19)
O2 0.018(2) 0.025(3) 0.035(2) 0.008(2) -0.0032(19) 0.0006(19)
O3 0.019(2) 0.025(3) 0.035(2) 0.012(2) 0.0016(19) 0.000(2)
O4 0.097(6) 0.048(4) 0.052(4) 0.018(4) -0.023(4) -0.042(4)
N1 0.109(7) 0.034(4) 0.030(3) 0.005(3) -0.013(4) -0.037(5)
C1 0.020(3) 0.030(4) 0.033(3) 0.004(3) 0.003(3) 0.006(3)
C2 0.036(4) 0.028(4) 0.034(4) 0.000(3) 0.009(3) 0.008(3)
C3 0.033(4) 0.021(3) 0.040(4) 0.000(3) -0.011(3) -0.004(3)
C4A 0.011(3) 0.022(3) 0.027(3) 0.009(3) -0.003(2) 0.002(3)
C4 0.017(3) 0.026(3) 0.029(3) 0.011(3) -0.001(3) -0.004(3)
C5 0.014(3) 0.023(3) 0.037(3) 0.005(3) -0.001(3) 0.002(3)
C6 0.029(4) 0.034(4) 0.029(3) -0.006(3) 0.002(3) -0.002(3)
C7 0.027(3) 0.033(4) 0.039(4) -0.007(4) -0.006(3) -0.007(3)
C8 0.014(3) 0.026(4) 0.035(3) 0.008(3) -0.002(3) -0.002(3)
C8A 0.015(3) 0.019(3) 0.030(3) 0.005(3) -0.003(3) 0.001(3)
C9 0.022(3) 0.030(4) 0.035(3) 0.018(3) -0.003(3) -0.003(3)
C10 0.022(3) 0.017(3) 0.024(3) -0.001(3) 0.002(3) 0.002(3)
S1A 0.0233(8) 0.0250(9) 0.0553(12) 0.0084(9) 0.0000(8) -0.0009(7)
O1A 0.015(2) 0.016(2) 0.036(2) 0.007(2) -0.0045(18) 0.0019(19)
O2A 0.023(2) 0.031(3) 0.042(3) 0.017(3) -0.005(2) 0.003(2)
O3A 0.025(2) 0.032(3) 0.039(3) 0.016(3) 0.000(2) 0.002(2)
O4A 0.042(4) 0.015(3) 0.046(4) 0.014(3) -0.013(3) -0.013(3)
O4A' 0.026(4) 0.016(4) 0.037(5) 0.007(5) -0.006(4) -0.005(4)
N1A 0.033(4) 0.018(3) 0.044(3) 0.007(4) -0.008(3) -0.001(3)
N1A' 0.033(4) 0.018(4) 0.043(4) 0.006(4) -0.007(3) -0.001(4)
C1A 0.024(3) 0.033(4) 0.032(3) 0.009(3) -0.001(3) -0.005(3)
C2A 0.028(4) 0.033(4) 0.032(3) 0.004(3) -0.005(3) -0.008(3)
C3A 0.022(3) 0.033(4) 0.032(3) -0.001(3) -0.009(3) -0.007(3)
C4A' 0.015(3) 0.026(3) 0.036(4) 0.011(3) -0.009(3) -0.004(3)
C4AA 0.013(3) 0.015(3) 0.032(3) 0.001(3) -0.005(3) 0.002(2)
C5A 0.018(3) 0.027(3) 0.029(3) 0.004(3) 0.000(3) -0.006(3)
C6A 0.031(4) 0.035(4) 0.025(3) -0.007(3) -0.004(3) -0.004(3)
C7A 0.025(3) 0.030(4) 0.034(3) -0.002(3) -0.008(3) -0.008(3)
C8AA 0.012(3) 0.018(3) 0.035(3) 0.004(3) -0.004(3) -0.003(3)
C8A' 0.012(3) 0.027(4) 0.045(4) 0.000(3) -0.006(3) -0.004(3)
C9A 0.024(3) 0.020(3) 0.032(3) 0.011(3) 0.000(3) -0.005(3)
C10A 0.020(3) 0.017(3) 0.030(3) 0.005(3) -0.002(3) 0.001(3)

loop_
_atom_type_symbol
_atom_type_description
_atom_type_scat_dispersion_real
_atom_type_scat_dispersion_imag
_atom_type_scat_source
C C 0.0033 0.0016 'International Tables Vol C Tables 4.2.6.8 and 6.1.1.4'
H H 0.0000 0.0000 'International Tables Vol C Tables 4.2.6.8 and 6.1.1.4'
N N 0.0061 0.0033 'International Tables Vol C Tables 4.2.6.8 and 6.1.1.4'
O O 0.0106 0.0060 'International Tables Vol C Tables 4.2.6.8 and 6.1.1.4'
S S 0.1246 0.1234 'International Tables Vol C Tables 4.2.6.8 and 6.1.1.4'

loop_
_geom_angle_atom_site_label_1
_geom_angle_atom_site_label_2
_geom_angle_atom_site_label_3
_geom_angle
_geom_angle_site_symmetry_1
_geom_angle_site_symmetry_3
_geom_angle_publ_flag
N1 S1 C8A 97.3(4) . . ?
C9 O1 C4A 115.9(5) . . ?
O4 N1 S1 110.8(9) . . ?
C8A C1 C2 113.6(6) . . ?
C3 C2 C1 111.9(6) . . ?
C4 C3 C2 110.3(6) . . ?
O1 C4A C5 109.4(5) . . ?
O1 C4A C8A 101.6(5) . . ?
C5 C4A C8A 110.2(6) . . ?
O1 C4A C4 110.2(6) . . ?
C5 C4A C4 113.1(5) . . ?
C8A C4A C4 111.7(5) . . ?
C3 C4 C4A 112.0(6) . . ?
C4A C5 C6 112.1(6) . . ?
C7 C6 C5 112.3(6) . . ?
C6 C7 C8 112.0(6) . . ?
C7 C8 C8A 112.9(5) . . ?
C1 C8A C4A 110.0(6) . . ?
C1 C8A C8 112.2(5) . . ?
C4A C8A C8 110.3(5) . . ?
C1 C8A S1 109.0(5) . . ?
C4A C8A S1 106.2(4) . . ?
C8 C8A S1 109.0(5) . . ?
O1 C9 C10 110.4(5) . . ?
O2 C10 O3 124.5(6) . . ?
O2 C10 C9 124.2(6) . . ?
O3 C10 C9 111.4(5) . . ?
N1A S1A N1A' 11.8(9) . . ?
N1A S1A C8AA 100.1(5) . . ?
N1A' S1A C8AA 111.7(7) . . ?
C9A O1A C4AA 116.8(5) . . ?
O4A N1A S1A 109.5(8) . . ?
O4A' N1A' S1A 112.3(12) . . ?
C8AA C1A C2A 114.1(6) . . ?
C3A C2A C1A 111.3(6) . . ?
C2A C3A C4A' 111.5(6) . . ?
C4AA C4A' C3A 111.6(6) . . ?
O1A C4AA C5A 109.6(5) . . ?
O1A C4AA C4A' 110.2(5) . . ?
C5A C4AA C4A' 113.1(6) . . ?
O1A C4AA C8AA 101.8(5) . . ?
C5A C4AA C8AA 110.3(5) . . ?
C4A' C4AA C8AA 111.3(5) . . ?
C4AA C5A C6A 112.8(6) . . ?
C7A C6A C5A 111.3(6) . . ?
C8A' C7A C6A 111.9(6) . . ?
C1A C8AA C8A' 112.7(6) . . ?
C1A C8AA C4AA 110.3(6) . . ?
C8A' C8AA C4AA 109.9(6) . . ?
C1A C8AA S1A 109.8(5) . . ?
C8A' C8AA S1A 110.0(5) . . ?
C4AA C8AA S1A 103.8(4) . . ?
C7A C8A' C8AA 113.6(6) . . ?
O1A C9A C10A 109.9(5) . . ?
O2A C10A O3A 123.5(6) . . ?
O2A C10A C9A 124.2(6) . . ?
O3A C10A C9A 112.4(6) . . ?

loop_
_geom_bond_atom_site_label_1
_geom_bond_atom_site_label_2
_geom_bond_distance
_geom_bond_site_symmetry_2
_geom_bond_publ_flag
S1 N1 1.804(10) . ?
S1 C8A 1.879(7) . ?
O1 C9 1.397(8) . ?
O1 C4A 1.458(8) . ?
O2 C10 1.229(8) . ?
O3 C10 1.303(8) . ?
O4 N1 1.237(11) . ?
C1 C8A 1.527(10) . ?
C1 C2 1.535(11) . ?
C2 C3 1.532(11) . ?
C3 C4 1.504(11) . ?
C4A C5 1.537(10) . ?
C4A C8A 1.542(9) . ?
C4A C4 1.542(9) . ?
C5 C6 1.528(10) . ?
C6 C7 1.521(11) . ?
C7 C8 1.530(11) . ?
C8 C8A 1.546(9) . ?
C9 C10 1.510(9) . ?
S1A N1A 1.732(8) . ?
S1A N1A' 1.733(8) . ?
S1A C8AA 1.877(7) . ?
O1A C9A 1.411(8) . ?
O1A C4AA 1.449(8) . ?
O2A C10A 1.226(8) . ?
O3A C10A 1.324(9) . ?
O4A N1A 1.308(13) . ?
O4A' N1A' 1.308(13) . ?
C1A C8AA 1.514(11) . ?
C1A C2A 1.546(10) . ?
C2A C3A 1.526(10) . ?
C3A C4A' 1.540(11) . ?
C4A' C4AA 1.538(8) . ?
C4AA C5A 1.532(10) . ?
C4AA C8AA 1.558(9) . ?
C5A C6A 1.535(9) . ?
C6A C7A 1.527(11) . ?
C7A C8A' 1.525(11) . ?
C8AA C8A' 1.550(8) . ?
C9A C10A 1.503(9) . ?

loop_
_geom_torsion_atom_site_label_1
_geom_torsion_atom_site_label_2
_geom_torsion_atom_site_label_3
_geom_torsion_atom_site_label_4
_geom_torsion
_geom_torsion_site_symmetry_1
_geom_torsion_site_symmetry_2
_geom_torsion_site_symmetry_3
_geom_torsion_site_symmetry_4
_geom_torsion_publ_flag
C8A S1 N1 O4 177.4(6) . . . . ?
C8A C1 C2 C3 53.2(9) . . . . ?
C1 C2 C3 C4 -54.4(8) . . . . ?
C9 O1 C4A C5 -67.4(7) . . . . ?
C9 O1 C4A C8A 176.1(6) . . . . ?
C9 O1 C4A C4 57.6(8) . . . . ?
C2 C3 C4 C4A 56.9(8) . . . . ?
O1 C4A C4 C3 55.0(7) . . . . ?
C5 C4A C4 C3 177.8(6) . . . . ?
C8A C4A C4 C3 -57.2(7) . . . . ?
O1 C4A C5 C6 -54.2(8) . . . . ?
C8A C4A C5 C6 56.8(7) . . . . ?
C4 C4A C5 C6 -177.4(6) . . . . ?
C4A C5 C6 C7 -54.5(8) . . . . ?
C5 C6 C7 C8 51.4(8) . . . . ?
C6 C7 C8 C8A -52.0(8) . . . . ?
C2 C1 C8A C4A -51.8(8) . . . . ?
C2 C1 C8A C8 -174.9(6) . . . . ?
C2 C1 C8A S1 64.2(7) . . . . ?
O1 C4A C8A C1 -64.4(6) . . . . ?
C5 C4A C8A C1 179.6(5) . . . . ?
C4 C4A C8A C1 53.0(7) . . . . ?
O1 C4A C8A C8 59.9(7) . . . . ?
C5 C4A C8A C8 -56.1(7) . . . . ?
C4 C4A C8A C8 177.3(6) . . . . ?
O1 C4A C8A S1 177.8(4) . . . . ?
C5 C4A C8A S1 61.9(5) . . . . ?
C4 C4A C8A S1 -64.7(6) . . . . ?
C7 C8 C8A C1 177.6(6) . . . . ?
C7 C8 C8A C4A 54.5(8) . . . . ?
C7 C8 C8A S1 -61.6(7) . . . . ?
N1 S1 C8A C1 63.6(5) . . . . ?
N1 S1 C8A C4A -178.0(5) . . . . ?
N1 S1 C8A C8 -59.2(5) . . . . ?
C4A O1 C9 C10 168.0(6) . . . . ?
O1 C9 C10 O2 0.9(10) . . . . ?
O1 C9 C10 O3 -179.3(6) . . . . ?
N1A' S1A N1A O4A -9(8) . . . . ?
C8AA S1A N1A O4A -178.5(11) . . . . ?
N1A S1A N1A' O4A' 0(7) . . . . ?
C8AA S1A N1A' O4A' 11(3) . . . . ?
C8AA C1A C2A C3A -52.9(9) . . . . ?
C1A C2A C3A C4A' 52.8(9) . . . . ?
C2A C3A C4A' C4AA -55.6(8) . . . . ?
C9A O1A C4AA C5A 65.1(7) . . . . ?
C9A O1A C4AA C4A' -60.0(8) . . . . ?
C9A O1A C4AA C8AA -178.2(5) . . . . ?
C3A C4A' C4AA O1A -56.0(8) . . . . ?
C3A C4A' C4AA C5A -179.2(6) . . . . ?
C3A C4A' C4AA C8AA 56.1(8) . . . . ?
O1A C4AA C5A C6A 54.5(7) . . . . ?
C4A' C4AA C5A C6A 178.0(6) . . . . ?
C8AA C4AA C5A C6A -56.7(7) . . . . ?
C4AA C5A C6A C7A 55.2(9) . . . . ?
C5A C6A C7A C8A' -52.1(9) . . . . ?
C2A C1A C8AA C8A' 176.2(6) . . . . ?
C2A C1A C8AA C4AA 53.0(8) . . . . ?
C2A C1A C8AA S1A -60.8(7) . . . . ?
O1A C4AA C8AA C1A 63.2(6) . . . . ?
C5A C4AA C8AA C1A 179.5(6) . . . . ?
C4A' C4AA C8AA C1A -54.1(7) . . . . ?
O1A C4AA C8AA C8A' -61.6(7) . . . . ?
C5A C4AA C8AA C8A' 54.7(7) . . . . ?
C4A' C4AA C8AA C8A' -179.0(6) . . . . ?
O1A C4AA C8AA S1A -179.1(4) . . . . ?
C5A C4AA C8AA S1A -62.9(5) . . . . ?
C4A' C4AA C8AA S1A 63.5(6) . . . . ?
N1A S1A C8AA C1A -66.2(8) . . . . ?
N1A' S1A C8AA C1A -68.5(15) . . . . ?
N1A S1A C8AA C8A' 58.3(8) . . . . ?
N1A' S1A C8AA C8A' 56.0(15) . . . . ?
N1A S1A C8AA C4AA 175.8(7) . . . . ?
N1A' S1A C8AA C4AA 173.5(15) . . . . ?
C6A C7A C8A' C8AA 52.9(9) . . . . ?
C1A C8AA C8A' C7A -177.4(6) . . . . ?
C4AA C8AA C8A' C7A -53.9(8) . . . . ?
S1A C8AA C8A' C7A 59.7(7) . . . . ?
C4AA O1A C9A C10A -135.5(6) . . . . ?
O1A C9A C10A O2A -1.7(10) . . . . ?
O1A C9A C10A O3A 179.3(6) . . . . ?
